data_4337184
loop_
_publ_author_name
'Al\'os, Joaqu\'in'
'Bola\~no, Tamara'
'Esteruelas, Miguel A.'
'Oliv\'an, Montserrat'
'O\~nate, Enrique'
'Valencia, Marta'

_publ_section_title
;
 POP-Pincer Ruthenium Complexes: d(6) Counterparts of Osmium d(4) Species.
;
_journal_issue 2
_journal_name_full 'Inorganic chemistry'
_journal_page_first 1195
_journal_page_last 1209
_journal_paper_doi 10.1021/ic402795g
_journal_volume 53
_journal_year 2014
_chemical_formula_sum 'C42 H50 Cl2 O P2 Ru'
_chemical_formula_weight 804.73
_chemical_name_systematic
; 
 ? 
;
_space_group_IT_number 14
_symmetry_cell_setting monoclinic
_symmetry_space_group_name_Hall '-P 2ybc'
_symmetry_space_group_name_H-M 'P 1 21/c 1'
_atom_sites_solution_hydrogens geom
_atom_sites_solution_primary direct
_atom_sites_solution_secondary difmap
_audit_creation_method SHELXL-97
_cell_angle_alpha 90.00
_cell_angle_beta 92.453(2)
_cell_angle_gamma 90.00
_cell_formula_units_Z 8
_cell_length_a 13.3598(17)
_cell_length_b 14.0823(18)
_cell_length_c 39.586(5)
_cell_measurement_reflns_used 4642
_cell_measurement_temperature 100(2)
_cell_measurement_theta_max 27
_cell_measurement_theta_min 2
_cell_volume 7440.8(16)
_computing_cell_refinement 'SAINT+ v. 7.56a (Bruker AXS, 2008)'
_computing_data_collection 'apex2 v. 7.0 (Bruker AXS, 2009)'
_computing_data_reduction 'SAINT+ v. 7.56a (Bruker AXS, 2008)'
_computing_molecular_graphics 'XP, SHELXTL v. 6.14 (Bruker, 2000)'
_computing_publication_material 'XCIF, SHELXTL v. 6.14 (Bruker, 2000)'
_computing_structure_refinement 'SHELXL-97 (Sheldrick, 1997)'
_computing_structure_solution 'SHELXS-97 (Sheldrick, 1990)'
_diffrn_ambient_temperature 100(2)
_diffrn_detector_area_resol_mean 8.33
_diffrn_measured_fraction_theta_full 0.999
_diffrn_measured_fraction_theta_max 0.999
_diffrn_measurement_device_type 'Bruker APEX DUO system'
_diffrn_measurement_method '\w rotations with narrow frames'
_diffrn_radiation_monochromator graphite
_diffrn_radiation_source 'normal-focus sealed tube'
_diffrn_radiation_type MoK\a
_diffrn_radiation_wavelength 0.71073
_diffrn_reflns_av_R_equivalents 0.1031
_diffrn_reflns_av_sigmaI/netI 0.0984
_diffrn_reflns_limit_h_max 16
_diffrn_reflns_limit_h_min -16
_diffrn_reflns_limit_k_max 17
_diffrn_reflns_limit_k_min -17
_diffrn_reflns_limit_l_max 47
_diffrn_reflns_limit_l_min -47
_diffrn_reflns_number 54957
_diffrn_reflns_theta_full 25.50
_diffrn_reflns_theta_max 25.50
_diffrn_reflns_theta_min 1.53
_diffrn_standards_decay_% 0
_exptl_absorpt_coefficient_mu 0.684
_exptl_absorpt_correction_T_max 0.842
_exptl_absorpt_correction_T_min 0.739
_exptl_absorpt_correction_type multi-scan
_exptl_absorpt_process_details
;
Absorption correction performed with SADABS program. This is based on the
method of Blessing: Blessing, R. H., Acta Crystallogr., Sect. A 1995, 51, 33.

SADABS: Area-Detector Absorption Correction. Bruker-AXS 
within SAINT+ package, v. 6.1 (2000).
;
_exptl_crystal_colour red
_exptl_crystal_density_diffrn 1.437
_exptl_crystal_density_method 'not measured'
_exptl_crystal_description plate
_exptl_crystal_F_000 3344
_exptl_crystal_size_max 0.18
_exptl_crystal_size_mid 0.15
_exptl_crystal_size_min 0.03
_refine_diff_density_max 0.850
_refine_diff_density_min -1.160
_refine_diff_density_rms 0.119
_refine_ls_extinction_method none
_refine_ls_goodness_of_fit_ref 1.074
_refine_ls_hydrogen_treatment mixed
_refine_ls_matrix_type full
_refine_ls_number_parameters 885
_refine_ls_number_reflns 13842
_refine_ls_number_restraints 0
_refine_ls_restrained_S_all 1.074
_refine_ls_R_factor_all 0.1155
_refine_ls_R_factor_gt 0.0751
_refine_ls_shift/su_max 0.008
_refine_ls_shift/su_mean 0.001
_refine_ls_structure_factor_coef Fsqd
_refine_ls_weighting_details 'calc w=1/[\s^2^(Fo^2^)+(0.0542P)^2^+17.6981P] where P=(Fo^2^+2Fc^2^)/3'
_refine_ls_weighting_scheme calc
_refine_ls_wR_factor_gt 0.1416
_refine_ls_wR_factor_ref 0.1581
_reflns_number_gt 9543
_reflns_number_total 13842
_reflns_threshold_expression >2sigma(I)
_cod_data_source_file ic402795g_si_001.cif
_cod_data_source_block enrique92
_cod_original_cell_volume 7440.7(16)
_cod_original_sg_symbol_H-M P21/c
_cod_database_code 4337184

loop_
_symmetry_equiv_pos_as_xyz
'x, y, z'
'-x, y+1/2, -z+1/2'
'-x, -y, -z'
'x, -y-1/2, z-1/2'

loop_
_atom_site_label
_atom_site_type_symbol
_atom_site_fract_x
_atom_site_fract_y
_atom_site_fract_z
_atom_site_U_iso_or_equiv
_atom_site_adp_type
_atom_site_occupancy
_atom_site_symmetry_multiplicity
_atom_site_calc_flag
_atom_site_refinement_flags
Ru1 Ru 0.96123(4) 0.11534(4) 0.135166(13) 0.01554(13) Uani 1 1 d .
Ru2 Ru 0.50789(4) 0.61227(4) 0.136229(12) 0.01580(13) Uani 1 1 d .
Cl1 Cl 1.07422(12) 0.03304(12) 0.17346(4) 0.0233(4) Uani 1 1 d .
Cl2 Cl 0.84130(12) 0.21828(12) 0.10859(4) 0.0227(4) Uani 1 1 d .
Cl51 Cl 0.40830(13) 0.52230(12) 0.17351(4) 0.0232(4) Uani 1 1 d .
Cl52 Cl 0.62012(12) 0.72117(12) 0.11259(4) 0.0233(4) Uani 1 1 d .
P1 P 0.83150(13) 0.01533(12) 0.15231(4) 0.0174(4) Uani 1 1 d .
P2 P 1.07859(13) 0.23719(13) 0.13175(5) 0.0196(4) Uani 1 1 d .
P51 P 0.38311(13) 0.72929(13) 0.13527(4) 0.0195(4) Uani 1 1 d .
P52 P 0.64422(13) 0.51488(12) 0.15110(4) 0.0165(4) Uani 1 1 d .
O1 O 0.9289(3) 0.1876(3) 0.18369(11) 0.0183(10) Uani 1 1 d .
O51 O 0.5505(3) 0.6804(3) 0.18546(11) 0.0183(10) Uani 1 1 d .
C1 C 0.9956(4) 0.0494(5) 0.09774(16) 0.0163(14) Uani 1 1 d .
C2 C 1.0244(5) 0.0008(5) 0.07289(17) 0.0211(15) Uani 1 1 d .
C3 C 1.0500(5) -0.0650(5) 0.04972(16) 0.0195(15) Uani 1 1 d .
C4 C 1.1395(5) -0.0546(5) 0.02950(17) 0.0226(16) Uani 1 1 d .
C5 C 1.2134(5) 0.0117(5) 0.03919(18) 0.0270(17) Uani 1 1 d .
H5 H 1.2056 0.0491 0.0589 0.032 Uiso 1 1 calc R
C6 C 1.2967(5) 0.0234(6) 0.02063(19) 0.0302(18) Uani 1 1 d .
H6 H 1.3461 0.0689 0.0274 0.036 Uiso 1 1 calc R
C7 C 1.3091(6) -0.0311(5) -0.00812(19) 0.0307(18) Uani 1 1 d .
H7 H 1.3672 -0.0235 -0.0209 0.037 Uiso 1 1 calc R
C8 C 1.2367(6) -0.0962(5) -0.01804(18) 0.0326(19) Uani 1 1 d .
H8 H 1.2446 -0.1331 -0.0378 0.039 Uiso 1 1 calc R
C9 C 1.1525(5) -0.1080(5) 0.00067(17) 0.0247(16) Uani 1 1 d .
H9 H 1.1031 -0.1532 -0.0063 0.030 Uiso 1 1 calc R
C10 C 0.9856(5) -0.1495(5) 0.04514(15) 0.0169(14) Uani 1 1 d .
C11 C 1.0228(5) -0.2396(5) 0.04856(17) 0.0237(16) Uani 1 1 d .
H11 H 1.0930 -0.2488 0.0519 0.028 Uiso 1 1 calc R
C12 C 0.9598(6) -0.3176(5) 0.0473(2) 0.0328(19) Uani 1 1 d .
H12 H 0.9864 -0.3796 0.0507 0.039 Uiso 1 1 calc R
C13 C 0.8596(7) -0.3052(6) 0.0411(2) 0.040(2) Uani 1 1 d .
H13 H 0.8162 -0.3587 0.0403 0.048 Uiso 1 1 calc R
C14 C 0.8209(6) -0.2160(6) 0.0359(2) 0.038(2) Uani 1 1 d .
H14 H 0.7514 -0.2080 0.0306 0.046 Uiso 1 1 calc R
C15 C 0.8831(6) -0.1378(5) 0.03845(19) 0.0320(18) Uani 1 1 d .
H15 H 0.8560 -0.0758 0.0356 0.038 Uiso 1 1 calc R
C16 C 0.8559(5) 0.1508(5) 0.20443(17) 0.0210(15) Uani 1 1 d .
C17 C 0.8028(5) 0.0715(5) 0.19217(17) 0.0226(16) Uani 1 1 d .
C18 C 0.7238(5) 0.0412(5) 0.21090(19) 0.0275(17) Uani 1 1 d .
H18 H 0.6823 -0.0089 0.2024 0.033 Uiso 1 1 calc R
C19 C 0.7038(5) 0.0814(5) 0.24140(18) 0.0285(17) Uani 1 1 d .
H19 H 0.6500 0.0584 0.2541 0.034 Uiso 1 1 calc R
C20 C 0.7618(5) 0.1549(5) 0.25347(17) 0.0266(17) Uani 1 1 d .
H20 H 0.7486 0.1813 0.2749 0.032 Uiso 1 1 calc R
C21 C 0.8388(5) 0.1919(5) 0.23556(16) 0.0222(16) Uani 1 1 d .
C22 C 0.9072(5) 0.2681(5) 0.25039(17) 0.0255(16) Uani 1 1 d .
C23 C 0.9807(6) 0.2192(6) 0.2758(2) 0.041(2) Uani 1 1 d .
H23A H 1.0170 0.1691 0.2643 0.061 Uiso 1 1 calc R
H23B H 0.9434 0.1913 0.2941 0.061 Uiso 1 1 calc R
H23C H 1.0285 0.2660 0.2852 0.061 Uiso 1 1 calc R
C24 C 0.8467(6) 0.3412(5) 0.26933(18) 0.0329(19) Uani 1 1 d .
H24A H 0.8921 0.3890 0.2795 0.049 Uiso 1 1 calc R
H24B H 0.8106 0.3095 0.2872 0.049 Uiso 1 1 calc R
H24C H 0.7986 0.3722 0.2535 0.049 Uiso 1 1 calc R
C25 C 0.9668(5) 0.3150(5) 0.22359(18) 0.0254(17) Uani 1 1 d .
C26 C 1.0180(6) 0.3996(5) 0.2295(2) 0.0325(19) Uani 1 1 d .
H26 H 1.0107 0.4308 0.2506 0.039 Uiso 1 1 calc R
C27 C 1.0932(5) 0.3933(5) 0.1766(2) 0.0326(18) Uani 1 1 d .
H27 H 1.1364 0.4206 0.1608 0.039 Uiso 1 1 calc R
C28 C 1.0781(6) 0.4399(5) 0.2066(2) 0.037(2) Uani 1 1 d .
H28 H 1.1093 0.4994 0.2113 0.045 Uiso 1 1 calc R
C29 C 1.0463(5) 0.3069(5) 0.16887(18) 0.0238(16) Uani 1 1 d .
C30 C 0.9811(5) 0.2719(5) 0.19239(17) 0.0218(16) Uani 1 1 d .
C31 C 0.7072(5) 0.0019(5) 0.13034(16) 0.0194(15) Uani 1 1 d .
H31 H 0.6729 -0.0527 0.1411 0.023 Uiso 1 1 calc R
C32 C 0.7214(5) -0.0245(6) 0.09384(18) 0.0332(19) Uani 1 1 d .
H32A H 0.6559 -0.0280 0.0818 0.050 Uiso 1 1 calc R
H32B H 0.7547 -0.0863 0.0928 0.050 Uiso 1 1 calc R
H32C H 0.7626 0.0238 0.0833 0.050 Uiso 1 1 calc R
C33 C 0.6387(5) 0.0864(5) 0.1321(2) 0.035(2) Uani 1 1 d .
H33A H 0.6689 0.1407 0.1208 0.053 Uiso 1 1 calc R
H33B H 0.6287 0.1024 0.1558 0.053 Uiso 1 1 calc R
H33C H 0.5740 0.0713 0.1208 0.053 Uiso 1 1 calc R
C34 C 0.8696(5) -0.1066(5) 0.16462(16) 0.0198(14) Uani 1 1 d .
H34 H 0.9261 -0.0998 0.1819 0.024 Uiso 1 1 calc R
C35 C 0.9120(7) -0.1590(6) 0.1347(2) 0.044(2) Uani 1 1 d .
H35A H 0.9422 -0.2190 0.1425 0.065 Uiso 1 1 calc R
H35B H 0.9631 -0.1196 0.1245 0.065 Uiso 1 1 calc R
H35C H 0.8579 -0.1722 0.1178 0.065 Uiso 1 1 calc R
C36 C 0.7920(6) -0.1686(5) 0.1805(2) 0.0333(19) Uani 1 1 d .
H36A H 0.7332 -0.1744 0.1650 0.050 Uiso 1 1 calc R
H36B H 0.7722 -0.1398 0.2018 0.050 Uiso 1 1 calc R
H36C H 0.8204 -0.2317 0.1851 0.050 Uiso 1 1 calc R
C37 C 1.2124(5) 0.2082(5) 0.14154(17) 0.0228(16) Uani 1 1 d .
H37 H 1.2159 0.1850 0.1654 0.027 Uiso 1 1 calc R
C38 C 1.2480(5) 0.1254(5) 0.1201(2) 0.0344(19) Uani 1 1 d .
H38A H 1.2539 0.1465 0.0967 0.052 Uiso 1 1 calc R
H38B H 1.1995 0.0733 0.1208 0.052 Uiso 1 1 calc R
H38C H 1.3134 0.1034 0.1291 0.052 Uiso 1 1 calc R
C39 C 1.2883(5) 0.2882(5) 0.14009(18) 0.0289(18) Uani 1 1 d .
H39A H 1.3544 0.2649 0.1479 0.043 Uiso 1 1 calc R
H39B H 1.2680 0.3405 0.1547 0.043 Uiso 1 1 calc R
H39C H 1.2913 0.3110 0.1168 0.043 Uiso 1 1 calc R
C40 C 1.0811(5) 0.3203(5) 0.09520(19) 0.0282(17) Uani 1 1 d .
H40 H 1.1489 0.3505 0.0959 0.034 Uiso 1 1 calc R
C41 C 1.0720(6) 0.2615(5) 0.06252(18) 0.0312(18) Uani 1 1 d .
H41A H 1.0062 0.2307 0.0609 0.047 Uiso 1 1 calc R
H41B H 1.1247 0.2130 0.0629 0.047 Uiso 1 1 calc R
H41C H 1.0794 0.3033 0.0430 0.047 Uiso 1 1 calc R
C42 C 1.0035(6) 0.4013(5) 0.0949(2) 0.038(2) Uani 1 1 d .
H42A H 1.0169 0.4455 0.0765 0.057 Uiso 1 1 calc R
H42B H 1.0083 0.4351 0.1165 0.057 Uiso 1 1 calc R
H42C H 0.9361 0.3748 0.0914 0.057 Uiso 1 1 calc R
C51 C 0.4688(5) 0.5529(5) 0.09691(16) 0.0196(15) Uani 1 1 d .
C52 C 0.4403(5) 0.5057(5) 0.07086(16) 0.0209(15) Uani 1 1 d .
C53 C 0.3982(5) 0.4665(5) 0.04245(16) 0.0204(15) Uani 1 1 d .
C54 C 0.4295(5) 0.3749(5) 0.02870(16) 0.0200(15) Uani 1 1 d .
C55 C 0.4838(6) 0.3108(5) 0.04817(18) 0.0308(18) Uani 1 1 d .
H55 H 0.5013 0.3256 0.0711 0.037 Uiso 1 1 calc R
C56 C 0.5130(6) 0.2253(5) 0.03479(19) 0.0328(18) Uani 1 1 d .
H56 H 0.5482 0.1805 0.0487 0.039 Uiso 1 1 calc R
C57 C 0.4913(6) 0.2045(6) 0.00105(18) 0.0306(18) Uani 1 1 d .
H57 H 0.5125 0.1462 -0.0083 0.037 Uiso 1 1 calc R
C58 C 0.4384(5) 0.2695(5) -0.01878(19) 0.0280(17) Uani 1 1 d .
H58 H 0.4233 0.2557 -0.0419 0.034 Uiso 1 1 calc R
C59 C 0.4076(5) 0.3534(5) -0.00541(17) 0.0249(16) Uani 1 1 d .
H59 H 0.3711 0.3975 -0.0193 0.030 Uiso 1 1 calc R
C60 C 0.3111(5) 0.5142(5) 0.02535(16) 0.0202(15) Uani 1 1 d .
C61 C 0.3198(6) 0.6006(6) 0.0098(2) 0.0339(19) Uani 1 1 d .
H61 H 0.3827 0.6320 0.0103 0.041 Uiso 1 1 calc R
C62 C 0.2387(6) 0.6417(6) -0.0063(2) 0.041(2) Uani 1 1 d .
H62 H 0.2463 0.7004 -0.0178 0.049 Uiso 1 1 calc R
C63 C 0.1457(6) 0.5990(6) -0.0062(2) 0.036(2) Uani 1 1 d .
H63 H 0.0886 0.6288 -0.0166 0.043 Uiso 1 1 calc R
C64 C 0.1381(6) 0.5126(7) 0.0094(3) 0.049(2) Uani 1 1 d .
H64 H 0.0749 0.4817 0.0097 0.059 Uiso 1 1 calc R
C65 C 0.2201(5) 0.4707(6) 0.0243(2) 0.0352(19) Uani 1 1 d .
H65 H 0.2138 0.4097 0.0343 0.042 Uiso 1 1 calc R
C66 C 0.6342(5) 0.6464(5) 0.20444(15) 0.0153(14) Uani 1 1 d .
C67 C 0.6883(5) 0.5724(5) 0.19020(16) 0.0159(14) Uani 1 1 d .
C68 C 0.7740(5) 0.5412(5) 0.20792(17) 0.0194(15) Uani 1 1 d .
H68 H 0.8138 0.4931 0.1983 0.023 Uiso 1 1 calc R
C69 C 0.8024(5) 0.5777(5) 0.23867(18) 0.0238(16) Uani 1 1 d .
H69 H 0.8610 0.5547 0.2504 0.029 Uiso 1 1 calc R
C70 C 0.7458(5) 0.6483(5) 0.25283(17) 0.0255(17) Uani 1 1 d .
H70 H 0.7651 0.6724 0.2746 0.031 Uiso 1 1 calc R
C71 C 0.6606(5) 0.6849(5) 0.23563(16) 0.0186(15) Uani 1 1 d .
C72 C 0.5983(5) 0.7587(5) 0.25225(17) 0.0221(15) Uani 1 1 d .
C73 C 0.5389(6) 0.7092(5) 0.27998(18) 0.0322(18) Uani 1 1 d .
H73A H 0.4953 0.6604 0.2696 0.048 Uiso 1 1 calc R
H73B H 0.4981 0.7563 0.2914 0.048 Uiso 1 1 calc R
H73C H 0.5859 0.6796 0.2965 0.048 Uiso 1 1 calc R
C74 C 0.6645(6) 0.8357(5) 0.26867(17) 0.0269(17) Uani 1 1 d .
H74A H 0.7133 0.8064 0.2846 0.040 Uiso 1 1 calc R
H74B H 0.6228 0.8805 0.2807 0.040 Uiso 1 1 calc R
H74C H 0.6999 0.8696 0.2512 0.040 Uiso 1 1 calc R
C75 C 0.5238(5) 0.8021(5) 0.22723(16) 0.0225(16) Uani 1 1 d .
C76 C 0.4710(5) 0.8849(6) 0.23473(18) 0.0301(17) Uani 1 1 d .
H76 H 0.4866 0.9166 0.2555 0.036 Uiso 1 1 calc R
C77 C 0.3978(6) 0.9219(6) 0.21325(19) 0.0322(19) Uani 1 1 d .
H77 H 0.3656 0.9797 0.2188 0.039 Uiso 1 1 calc R
C78 C 0.3712(5) 0.8752(5) 0.18376(19) 0.0296(17) Uani 1 1 d .
H78 H 0.3188 0.8998 0.1693 0.036 Uiso 1 1 calc R
C79 C 0.4201(5) 0.7925(5) 0.17478(16) 0.0214(15) Uani 1 1 d .
C80 C 0.4971(5) 0.7600(5) 0.19648(16) 0.0184(14) Uani 1 1 d .
C81 C 0.3655(5) 0.8255(5) 0.10367(18) 0.0256(17) Uani 1 1 d .
H81 H 0.3040 0.8612 0.1097 0.031 Uiso 1 1 calc R
C82 C 0.3436(6) 0.7819(5) 0.06916(18) 0.0313(18) Uani 1 1 d .
H82A H 0.3310 0.8324 0.0525 0.047 Uiso 1 1 calc R
H82B H 0.2845 0.7409 0.0700 0.047 Uiso 1 1 calc R
H82C H 0.4014 0.7441 0.0627 0.047 Uiso 1 1 calc R
C83 C 0.4492(6) 0.8968(5) 0.1028(2) 0.0349(19) Uani 1 1 d .
H83A H 0.5098 0.8656 0.0952 0.052 Uiso 1 1 calc R
H83B H 0.4623 0.9228 0.1255 0.052 Uiso 1 1 calc R
H83C H 0.4300 0.9483 0.0872 0.052 Uiso 1 1 calc R
C84 C 0.2536(5) 0.6865(5) 0.14143(17) 0.0233(16) Uani 1 1 d .
H84 H 0.2537 0.6606 0.1650 0.028 Uiso 1 1 calc R
C85 C 0.2256(5) 0.6029(5) 0.11786(18) 0.0301(18) Uani 1 1 d .
H85A H 0.1613 0.5761 0.1242 0.045 Uiso 1 1 calc R
H85B H 0.2776 0.5539 0.1200 0.045 Uiso 1 1 calc R
H85C H 0.2201 0.6253 0.0944 0.045 Uiso 1 1 calc R
C86 C 0.1701(5) 0.7600(6) 0.13911(19) 0.0334(19) Uani 1 1 d .
H86A H 0.1585 0.7794 0.1155 0.050 Uiso 1 1 calc R
H86B H 0.1895 0.8155 0.1528 0.050 Uiso 1 1 calc R
H86C H 0.1086 0.7325 0.1475 0.050 Uiso 1 1 calc R
C87 C 0.6137(5) 0.3928(5) 0.16477(16) 0.0202(15) Uani 1 1 d .
H87 H 0.5612 0.3999 0.1818 0.024 Uiso 1 1 calc R
C88 C 0.6967(5) 0.3340(5) 0.18188(18) 0.0247(16) Uani 1 1 d .
H88A H 0.6702 0.2717 0.1880 0.037 Uiso 1 1 calc R
H88B H 0.7222 0.3667 0.2023 0.037 Uiso 1 1 calc R
H88C H 0.7512 0.3256 0.1664 0.037 Uiso 1 1 calc R
C89 C 0.5646(5) 0.3385(5) 0.13555(17) 0.0253(16) Uani 1 1 d .
H89A H 0.6153 0.3213 0.1194 0.038 Uiso 1 1 calc R
H89B H 0.5132 0.3783 0.1242 0.038 Uiso 1 1 calc R
H89C H 0.5335 0.2807 0.1441 0.038 Uiso 1 1 calc R
C90 C 0.7547(5) 0.5007(5) 0.12461(16) 0.0229(16) Uani 1 1 d .
H90 H 0.7887 0.4400 0.1314 0.027 Uiso 1 1 calc R
C91 C 0.8316(5) 0.5798(5) 0.12849(18) 0.0266(17) Uani 1 1 d .
H91A H 0.8858 0.5685 0.1131 0.040 Uiso 1 1 calc R
H91B H 0.8591 0.5810 0.1518 0.040 Uiso 1 1 calc R
H91C H 0.7996 0.6408 0.1231 0.040 Uiso 1 1 calc R
C92 C 0.7190(6) 0.4911(5) 0.08789(17) 0.0304(18) Uani 1 1 d .
H92A H 0.6913 0.5518 0.0798 0.046 Uiso 1 1 calc R
H92B H 0.6672 0.4419 0.0859 0.046 Uiso 1 1 calc R
H92C H 0.7756 0.4732 0.0743 0.046 Uiso 1 1 calc R

loop_
_atom_site_aniso_label
_atom_site_aniso_U_11
_atom_site_aniso_U_22
_atom_site_aniso_U_33
_atom_site_aniso_U_23
_atom_site_aniso_U_13
_atom_site_aniso_U_12
Ru1 0.0182(3) 0.0155(3) 0.0127(3) -0.0016(2) -0.0022(2) -0.0009(2)
Ru2 0.0193(3) 0.0169(3) 0.0110(3) -0.0005(2) -0.0012(2) -0.0010(2)
Cl1 0.0243(9) 0.0212(9) 0.0236(9) 0.0054(7) -0.0083(7) -0.0017(7)
Cl2 0.0201(8) 0.0225(9) 0.0253(9) 0.0027(7) -0.0025(7) 0.0016(7)
Cl51 0.0260(9) 0.0228(9) 0.0211(9) 0.0052(7) 0.0037(7) -0.0023(7)
Cl52 0.0239(9) 0.0221(9) 0.0240(9) 0.0043(7) 0.0014(7) -0.0037(7)
P1 0.0187(9) 0.0183(9) 0.0151(9) 0.0010(7) 0.0010(7) -0.0011(7)
P2 0.0209(9) 0.0171(9) 0.0202(9) 0.0008(7) -0.0040(7) -0.0017(7)
P51 0.0213(9) 0.0212(10) 0.0157(9) 0.0001(7) -0.0015(7) 0.0017(8)
P52 0.0197(9) 0.0174(9) 0.0122(8) -0.0006(7) -0.0020(7) -0.0008(7)
O1 0.023(3) 0.018(2) 0.014(2) -0.0042(19) 0.0002(19) -0.002(2)
O51 0.026(3) 0.016(2) 0.012(2) -0.0037(19) -0.0032(19) 0.005(2)
C1 0.007(3) 0.019(4) 0.022(4) 0.002(3) -0.003(3) 0.000(3)
C2 0.024(4) 0.017(4) 0.022(4) -0.004(3) -0.003(3) -0.004(3)
C3 0.025(4) 0.018(4) 0.016(3) -0.006(3) -0.005(3) 0.004(3)
C4 0.023(4) 0.025(4) 0.020(4) 0.004(3) 0.009(3) 0.009(3)
C5 0.029(4) 0.025(4) 0.027(4) 0.004(3) -0.001(3) -0.004(3)
C6 0.021(4) 0.036(5) 0.034(4) 0.002(4) 0.003(3) -0.005(3)
C7 0.031(4) 0.028(4) 0.034(5) 0.013(4) 0.010(3) 0.002(3)
C8 0.052(5) 0.028(4) 0.019(4) 0.003(3) 0.014(3) 0.009(4)
C9 0.033(4) 0.019(4) 0.022(4) 0.000(3) 0.002(3) 0.003(3)
C10 0.021(4) 0.019(3) 0.010(3) -0.001(3) 0.003(3) -0.001(3)
C11 0.023(4) 0.026(4) 0.022(4) -0.002(3) -0.001(3) 0.003(3)
C12 0.044(5) 0.014(4) 0.041(5) -0.001(3) 0.008(4) 0.000(3)
C13 0.046(5) 0.030(5) 0.044(5) -0.003(4) 0.010(4) -0.012(4)
C14 0.023(4) 0.041(5) 0.051(5) -0.009(4) 0.002(4) -0.010(4)
C15 0.028(4) 0.027(4) 0.041(5) -0.005(4) 0.002(3) 0.000(3)
C16 0.020(4) 0.024(4) 0.020(4) 0.003(3) 0.006(3) 0.005(3)
C17 0.028(4) 0.020(4) 0.020(4) 0.004(3) 0.002(3) 0.005(3)
C18 0.025(4) 0.026(4) 0.032(4) 0.000(3) 0.006(3) -0.002(3)
C19 0.028(4) 0.035(4) 0.024(4) 0.004(3) 0.013(3) 0.000(3)
C20 0.031(4) 0.040(4) 0.009(3) 0.002(3) 0.004(3) 0.012(4)
C21 0.031(4) 0.021(4) 0.014(3) -0.001(3) -0.002(3) 0.010(3)
C22 0.034(4) 0.025(4) 0.017(4) -0.001(3) -0.005(3) 0.010(3)
C23 0.051(5) 0.032(5) 0.037(5) -0.004(4) -0.019(4) 0.006(4)
C24 0.052(5) 0.031(4) 0.016(4) -0.008(3) 0.001(3) 0.007(4)
C25 0.033(4) 0.022(4) 0.021(4) -0.008(3) -0.006(3) 0.011(3)
C26 0.033(4) 0.032(5) 0.032(4) -0.015(4) -0.001(3) 0.004(4)
C27 0.027(4) 0.026(4) 0.045(5) -0.002(4) 0.003(3) -0.007(3)
C28 0.034(5) 0.019(4) 0.059(6) -0.022(4) -0.003(4) -0.008(3)
C29 0.027(4) 0.015(4) 0.029(4) -0.009(3) -0.007(3) -0.001(3)
C30 0.020(4) 0.022(4) 0.022(4) -0.010(3) -0.009(3) 0.000(3)
C31 0.024(4) 0.017(4) 0.017(3) 0.006(3) -0.007(3) -0.004(3)
C32 0.026(4) 0.047(5) 0.026(4) -0.005(4) -0.008(3) -0.003(4)
C33 0.019(4) 0.033(5) 0.052(5) 0.003(4) -0.007(4) 0.004(3)
C34 0.017(3) 0.021(4) 0.021(4) 0.002(3) 0.000(3) -0.004(3)
C35 0.053(6) 0.035(5) 0.045(5) 0.008(4) 0.026(4) 0.013(4)
C36 0.035(5) 0.023(4) 0.043(5) 0.006(4) 0.015(4) -0.003(3)
C37 0.024(4) 0.030(4) 0.014(3) -0.003(3) -0.003(3) -0.004(3)
C38 0.024(4) 0.036(5) 0.043(5) -0.010(4) -0.012(3) 0.006(3)
C39 0.022(4) 0.040(5) 0.024(4) 0.001(3) -0.007(3) -0.016(3)
C40 0.019(4) 0.023(4) 0.042(5) 0.004(3) -0.001(3) -0.003(3)
C41 0.042(5) 0.028(4) 0.025(4) 0.006(3) 0.008(3) -0.003(4)
C42 0.035(5) 0.021(4) 0.057(6) 0.005(4) 0.000(4) 0.009(4)
C51 0.020(4) 0.023(4) 0.016(4) 0.009(3) -0.001(3) 0.002(3)
C52 0.020(4) 0.026(4) 0.017(4) 0.000(3) 0.002(3) -0.002(3)
C53 0.023(4) 0.023(4) 0.015(3) -0.004(3) -0.004(3) -0.007(3)
C54 0.016(3) 0.028(4) 0.015(3) -0.005(3) -0.003(3) -0.005(3)
C55 0.054(5) 0.017(4) 0.020(4) -0.004(3) -0.008(4) 0.002(4)
C56 0.043(5) 0.029(4) 0.025(4) 0.006(3) -0.004(3) 0.008(4)
C57 0.036(4) 0.030(4) 0.025(4) -0.006(3) 0.002(3) -0.004(4)
C58 0.023(4) 0.037(5) 0.025(4) -0.012(3) 0.008(3) -0.006(3)
C59 0.022(4) 0.033(4) 0.020(4) -0.001(3) 0.001(3) -0.002(3)
C60 0.020(4) 0.025(4) 0.015(3) -0.007(3) -0.004(3) -0.001(3)
C61 0.024(4) 0.033(5) 0.044(5) 0.010(4) -0.004(3) -0.005(3)
C62 0.044(5) 0.034(5) 0.042(5) 0.007(4) -0.006(4) 0.009(4)
C63 0.025(4) 0.048(6) 0.034(5) -0.011(4) -0.009(3) 0.014(4)
C64 0.020(4) 0.045(6) 0.081(7) -0.007(5) -0.001(4) 0.004(4)
C65 0.020(4) 0.031(5) 0.054(5) -0.003(4) -0.002(4) -0.006(3)
C66 0.021(3) 0.016(3) 0.008(3) 0.002(3) -0.005(3) -0.002(3)
C67 0.017(3) 0.017(3) 0.013(3) 0.004(3) -0.004(3) -0.005(3)
C68 0.020(4) 0.012(3) 0.026(4) 0.006(3) 0.004(3) -0.004(3)
C69 0.022(4) 0.021(4) 0.027(4) 0.001(3) -0.010(3) -0.004(3)
C70 0.035(5) 0.025(4) 0.015(4) -0.003(3) -0.006(3) -0.009(3)
C71 0.023(4) 0.020(4) 0.013(3) 0.004(3) 0.001(3) -0.008(3)
C72 0.030(4) 0.023(4) 0.013(3) -0.001(3) 0.001(3) -0.001(3)
C73 0.039(5) 0.030(4) 0.028(4) -0.001(3) 0.011(3) -0.009(4)
C74 0.042(5) 0.023(4) 0.015(4) -0.009(3) -0.008(3) -0.005(3)
C75 0.029(4) 0.025(4) 0.013(3) -0.009(3) 0.002(3) -0.003(3)
C76 0.032(4) 0.035(4) 0.023(4) -0.010(4) 0.002(3) -0.001(4)
C77 0.032(4) 0.029(4) 0.036(5) -0.015(4) 0.004(4) 0.008(3)
C78 0.025(4) 0.031(4) 0.033(4) -0.006(4) -0.007(3) 0.007(3)
C79 0.021(4) 0.027(4) 0.017(4) 0.001(3) 0.003(3) 0.002(3)
C80 0.024(4) 0.014(3) 0.017(3) -0.004(3) 0.003(3) -0.004(3)
C81 0.019(4) 0.025(4) 0.033(4) 0.006(3) 0.002(3) 0.004(3)
C82 0.033(4) 0.033(5) 0.027(4) 0.011(4) -0.004(3) 0.005(4)
C83 0.033(4) 0.030(5) 0.042(5) 0.014(4) 0.000(4) -0.002(4)
C84 0.029(4) 0.026(4) 0.014(4) 0.000(3) 0.001(3) -0.002(3)
C85 0.022(4) 0.035(5) 0.033(4) 0.008(4) 0.002(3) -0.009(3)
C86 0.028(4) 0.043(5) 0.029(4) -0.004(4) 0.003(3) 0.003(4)
C87 0.022(4) 0.024(4) 0.015(3) 0.000(3) 0.000(3) 0.005(3)
C88 0.024(4) 0.021(4) 0.029(4) 0.000(3) -0.008(3) -0.002(3)
C89 0.025(4) 0.026(4) 0.024(4) 0.009(3) -0.006(3) -0.006(3)
C90 0.032(4) 0.024(4) 0.013(3) -0.003(3) 0.002(3) 0.001(3)
C91 0.024(4) 0.032(4) 0.024(4) 0.000(3) 0.006(3) -0.002(3)
C92 0.039(5) 0.031(4) 0.023(4) -0.003(3) 0.015(3) -0.002(4)

loop_
_atom_type_symbol
_atom_type_description
_atom_type_scat_dispersion_real
_atom_type_scat_dispersion_imag
_atom_type_scat_source
C C 0.0033 0.0016 'International Tables Vol C Tables 4.2.6.8 and 6.1.1.4'
H H 0.0000 0.0000 'International Tables Vol C Tables 4.2.6.8 and 6.1.1.4'
O O 0.0106 0.0060 'International Tables Vol C Tables 4.2.6.8 and 6.1.1.4'
P P 0.1023 0.0942 'International Tables Vol C Tables 4.2.6.8 and 6.1.1.4'
Cl Cl 0.1484 0.1585 'International Tables Vol C Tables 4.2.6.8 and 6.1.1.4'
Ru Ru -1.2594 0.8363 'International Tables Vol C Tables 4.2.6.8 and 6.1.1.4'

loop_
_geom_angle_atom_site_label_1
_geom_angle_atom_site_label_2
_geom_angle_atom_site_label_3
_geom_angle
C1 Ru1 O1 174.8(2)
C1 Ru1 P2 97.7(2)
O1 Ru1 P2 82.52(12)
C1 Ru1 P1 98.3(2)
O1 Ru1 P1 81.53(12)
P2 Ru1 P1 164.03(7)
C1 Ru1 Cl2 98.0(2)
O1 Ru1 Cl2 87.21(12)
P2 Ru1 Cl2 88.15(6)
P1 Ru1 Cl2 90.10(6)
C1 Ru1 Cl1 95.4(2)
O1 Ru1 Cl1 79.37(12)
P2 Ru1 Cl1 89.18(6)
P1 Ru1 Cl1 88.85(6)
Cl2 Ru1 Cl1 166.55(6)
C51 Ru2 O51 177.3(2)
C51 Ru2 P52 97.9(2)
O51 Ru2 P52 82.23(12)
C51 Ru2 P51 97.5(2)
O51 Ru2 P51 82.30(12)
P52 Ru2 P51 164.53(6)
C51 Ru2 Cl52 97.1(2)
O51 Ru2 Cl52 85.63(12)
P52 Ru2 Cl52 88.84(6)
P51 Ru2 Cl52 90.01(6)
C51 Ru2 Cl51 97.9(2)
O51 Ru2 Cl51 79.42(12)
P52 Ru2 Cl51 88.96(6)
P51 Ru2 Cl51 88.18(6)
Cl52 Ru2 Cl51 165.06(6)
C17 P1 C34 103.9(3)
C17 P1 C31 103.5(3)
C34 P1 C31 105.1(3)
C17 P1 Ru1 100.1(2)
C34 P1 Ru1 115.7(2)
C31 P1 Ru1 125.6(2)
C29 P2 C37 102.0(3)
C29 P2 C40 107.4(3)
C37 P2 C40 104.5(3)
C29 P2 Ru1 99.5(2)
C37 P2 Ru1 118.0(2)
C40 P2 Ru1 122.8(2)
C79 P51 C81 103.9(3)
C79 P51 C84 105.2(3)
C81 P51 C84 103.5(3)
C79 P51 Ru2 99.3(2)
C81 P51 Ru2 126.5(2)
C84 P51 Ru2 115.8(2)
C67 P52 C87 103.4(3)
C67 P52 C90 107.0(3)
C87 P52 C90 104.8(3)
C67 P52 Ru2 100.0(2)
C87 P52 Ru2 116.1(2)
C90 P52 Ru2 123.4(2)
C16 O1 C30 121.1(5)
C16 O1 Ru1 120.1(4)
C30 O1 Ru1 118.8(4)
C66 O51 C80 120.6(5)
C66 O51 Ru2 119.3(4)
C80 O51 Ru2 120.0(4)
C2 C1 Ru1 176.0(6)
C1 C2 C3 169.6(7)
C2 C3 C4 122.2(6)
C2 C3 C10 118.1(6)
C4 C3 C10 119.7(6)
C9 C4 C5 118.5(6)
C9 C4 C3 121.8(7)
C5 C4 C3 119.7(6)
C6 C5 C4 120.8(7)
C6 C5 H5 119.6
C4 C5 H5 119.6
C5 C6 C7 120.1(7)
C5 C6 H6 120.0
C7 C6 H6 120.0
C8 C7 C6 119.6(7)
C8 C7 H7 120.2
C6 C7 H7 120.2
C7 C8 C9 120.3(7)
C7 C8 H8 119.8
C9 C8 H8 119.8
C4 C9 C8 120.7(7)
C4 C9 H9 119.7
C8 C9 H9 119.7
C11 C10 C15 118.6(6)
C11 C10 C3 121.9(6)
C15 C10 C3 119.4(6)
C10 C11 C12 121.0(7)
C10 C11 H11 119.5
C12 C11 H11 119.5
C13 C12 C11 119.8(7)
C13 C12 H12 120.1
C11 C12 H12 120.1
C12 C13 C14 120.4(8)
C12 C13 H13 119.8
C14 C13 H13 119.8
C13 C14 C15 119.9(8)
C13 C14 H14 120.0
C15 C14 H14 120.0
C14 C15 C10 120.2(7)
C14 C15 H15 119.9
C10 C15 H15 119.9
C21 C16 C17 122.6(6)
C21 C16 O1 120.8(6)
C17 C16 O1 116.6(6)
C18 C17 C16 116.7(6)
C18 C17 P1 121.6(6)
C16 C17 P1 121.7(5)
C19 C18 C17 121.8(7)
C19 C18 H18 119.1
C17 C18 H18 119.1
C20 C19 C18 119.4(7)
C20 C19 H19 120.3
C18 C19 H19 120.3
C19 C20 C21 122.1(7)
C19 C20 H20 118.9
C21 C20 H20 118.9
C20 C21 C16 117.1(7)
C20 C21 C22 121.4(6)
C16 C21 C22 121.3(6)
C25 C22 C21 111.5(6)
C25 C22 C24 110.9(6)
C21 C22 C24 110.2(6)
C25 C22 C23 108.4(6)
C21 C22 C23 107.1(6)
C24 C22 C23 108.5(6)
C22 C23 H23A 109.5
C22 C23 H23B 109.5
H23A C23 H23B 109.5
C22 C23 H23C 109.5
H23A C23 H23C 109.5
H23B C23 H23C 109.5
C22 C24 H24A 109.5
C22 C24 H24B 109.5
H24A C24 H24B 109.5
C22 C24 H24C 109.5
H24A C24 H24C 109.5
H24B C24 H24C 109.5
C26 C25 C30 116.0(7)
C26 C25 C22 121.9(6)
C30 C25 C22 121.9(6)
C28 C26 C25 123.0(7)
C28 C26 H26 118.5
C25 C26 H26 118.5
C28 C27 C29 121.4(7)
C28 C27 H27 119.3
C29 C27 H27 119.3
C26 C28 C27 119.2(7)
C26 C28 H28 120.4
C27 C28 H28 120.4
C30 C29 C27 116.8(7)
C30 C29 P2 121.4(5)
C27 C29 P2 121.5(6)
C29 C30 C25 123.4(6)
C29 C30 O1 116.8(6)
C25 C30 O1 119.8(6)
C33 C31 C32 109.8(6)
C33 C31 P1 115.6(5)
C32 C31 P1 109.2(5)
C33 C31 H31 107.3
C32 C31 H31 107.3
P1 C31 H31 107.3
C31 C32 H32A 109.5
C31 C32 H32B 109.5
H32A C32 H32B 109.5
C31 C32 H32C 109.5
H32A C32 H32C 109.5
H32B C32 H32C 109.5
C31 C33 H33A 109.5
C31 C33 H33B 109.5
H33A C33 H33B 109.5
C31 C33 H33C 109.5
H33A C33 H33C 109.5
H33B C33 H33C 109.5
C36 C34 C35 109.1(6)
C36 C34 P1 117.4(5)
C35 C34 P1 110.6(5)
C36 C34 H34 106.4
C35 C34 H34 106.4
P1 C34 H34 106.4
C34 C35 H35A 109.5
C34 C35 H35B 109.5
H35A C35 H35B 109.5
C34 C35 H35C 109.5
H35A C35 H35C 109.5
H35B C35 H35C 109.5
C34 C36 H36A 109.5
C34 C36 H36B 109.5
H36A C36 H36B 109.5
C34 C36 H36C 109.5
H36A C36 H36C 109.5
H36B C36 H36C 109.5
C39 C37 C38 108.7(6)
C39 C37 P2 117.8(5)
C38 C37 P2 111.8(5)
C39 C37 H37 105.9
C38 C37 H37 105.9
P2 C37 H37 105.9
C37 C38 H38A 109.5
C37 C38 H38B 109.5
H38A C38 H38B 109.5
C37 C38 H38C 109.5
H38A C38 H38C 109.5
H38B C38 H38C 109.5
C37 C39 H39A 109.5
C37 C39 H39B 109.5
H39A C39 H39B 109.5
C37 C39 H39C 109.5
H39A C39 H39C 109.5
H39B C39 H39C 109.5
C41 C40 C42 111.3(6)
C41 C40 P2 108.2(5)
C42 C40 P2 115.9(5)
C41 C40 H40 107.0
C42 C40 H40 107.0
P2 C40 H40 107.0
C40 C41 H41A 109.5
C40 C41 H41B 109.5
H41A C41 H41B 109.5
C40 C41 H41C 109.5
H41A C41 H41C 109.5
H41B C41 H41C 109.5
C40 C42 H42A 109.5
C40 C42 H42B 109.5
H42A C42 H42B 109.5
C40 C42 H42C 109.5
H42A C42 H42C 109.5
H42B C42 H42C 109.5
C52 C51 Ru2 175.5(6)
C51 C52 C53 170.6(7)
C52 C53 C54 123.5(6)
C52 C53 C60 119.0(6)
C54 C53 C60 117.3(5)
C55 C54 C59 118.8(7)
C55 C54 C53 121.4(6)
C59 C54 C53 119.7(6)
C54 C55 C56 120.6(7)
C54 C55 H55 119.7
C56 C55 H55 119.7
C55 C56 C57 120.2(7)
C55 C56 H56 119.9
C57 C56 H56 119.9
C58 C57 C56 119.3(7)
C58 C57 H57 120.3
C56 C57 H57 120.3
C59 C58 C57 120.6(7)
C59 C58 H58 119.7
C57 C58 H58 119.7
C58 C59 C54 120.4(7)
C58 C59 H59 119.8
C54 C59 H59 119.8
C65 C60 C61 118.6(7)
C65 C60 C53 119.5(7)
C61 C60 C53 121.8(6)
C62 C61 C60 120.5(7)
C62 C61 H61 119.8
C60 C61 H61 119.8
C61 C62 C63 120.7(8)
C61 C62 H62 119.7
C63 C62 H62 119.7
C64 C63 C62 118.2(7)
C64 C63 H63 120.9
C62 C63 H63 120.9
C65 C64 C63 120.5(8)
C65 C64 H64 119.7
C63 C64 H64 119.7
C64 C65 C60 121.4(8)
C64 C65 H65 119.3
C60 C65 H65 119.3
C71 C66 C67 122.4(6)
C71 C66 O51 120.7(6)
C67 C66 O51 116.8(5)
C68 C67 C66 117.4(6)
C68 C67 P52 121.2(5)
C66 C67 P52 121.3(5)
C69 C68 C67 121.6(6)
C69 C68 H68 119.2
C67 C68 H68 119.2
C68 C69 C70 119.9(7)
C68 C69 H69 120.0
C70 C69 H69 120.0
C69 C70 C71 121.0(6)
C69 C70 H70 119.5
C71 C70 H70 119.5
C66 C71 C70 117.5(6)
C66 C71 C72 122.6(6)
C70 C71 C72 119.8(6)
C71 C72 C75 110.9(5)
C71 C72 C74 110.9(6)
C75 C72 C74 110.3(6)
C71 C72 C73 108.0(6)
C75 C72 C73 107.8(6)
C74 C72 C73 108.8(6)
C72 C73 H73A 109.5
C72 C73 H73B 109.5
H73A C73 H73B 109.5
C72 C73 H73C 109.5
H73A C73 H73C 109.5
H73B C73 H73C 109.5
C72 C74 H74A 109.5
C72 C74 H74B 109.5
H74A C74 H74B 109.5
C72 C74 H74C 109.5
H74A C74 H74C 109.5
H74B C74 H74C 109.5
C80 C75 C76 115.4(7)
C80 C75 C72 122.9(6)
C76 C75 C72 121.6(6)
C77 C76 C75 122.5(7)
C77 C76 H76 118.8
C75 C76 H76 118.8
C76 C77 C78 119.8(7)
C76 C77 H77 120.1
C78 C77 H77 120.1
C77 C78 C79 120.8(7)
C77 C78 H78 119.6
C79 C78 H78 119.6
C78 C79 C80 117.5(6)
C78 C79 P51 120.6(5)
C80 C79 P51 121.9(5)
C75 C80 C79 123.9(6)
C75 C80 O51 119.8(6)
C79 C80 O51 116.3(6)
C83 C81 C82 111.4(6)
C83 C81 P51 115.5(5)
C82 C81 P51 109.0(5)
C83 C81 H81 106.8
C82 C81 H81 106.8
P51 C81 H81 106.8
C81 C82 H82A 109.5
C81 C82 H82B 109.5
H82A C82 H82B 109.5
C81 C82 H82C 109.5
H82A C82 H82C 109.5
H82B C82 H82C 109.5
C81 C83 H83A 109.5
C81 C83 H83B 109.5
H83A C83 H83B 109.5
C81 C83 H83C 109.5
H83A C83 H83C 109.5
H83B C83 H83C 109.5
C86 C84 C85 109.0(6)
C86 C84 P51 117.1(5)
C85 C84 P51 111.9(5)
C86 C84 H84 106.0
C85 C84 H84 106.0
P51 C84 H84 106.0
C84 C85 H85A 109.5
C84 C85 H85B 109.5
H85A C85 H85B 109.5
C84 C85 H85C 109.5
H85A C85 H85C 109.5
H85B C85 H85C 109.5
C84 C86 H86A 109.5
C84 C86 H86B 109.5
H86A C86 H86B 109.5
C84 C86 H86C 109.5
H86A C86 H86C 109.5
H86B C86 H86C 109.5
C89 C87 C88 110.5(6)
C89 C87 P52 109.8(4)
C88 C87 P52 118.1(5)
C89 C87 H87 105.9
C88 C87 H87 105.9
P52 C87 H87 105.9
C87 C88 H88A 109.5
C87 C88 H88B 109.5
H88A C88 H88B 109.5
C87 C88 H88C 109.5
H88A C88 H88C 109.5
H88B C88 H88C 109.5
C87 C89 H89A 109.5
C87 C89 H89B 109.5
H89A C89 H89B 109.5
C87 C89 H89C 109.5
H89A C89 H89C 109.5
H89B C89 H89C 109.5
C92 C90 C91 110.3(6)
C92 C90 P52 109.0(5)
C91 C90 P52 114.5(5)
C92 C90 H90 107.6
C91 C90 H90 107.6
P52 C90 H90 107.6
C90 C91 H91A 109.5
C90 C91 H91B 109.5
H91A C91 H91B 109.5
C90 C91 H91C 109.5
H91A C91 H91C 109.5
H91B C91 H91C 109.5
C90 C92 H92A 109.5
C90 C92 H92B 109.5
H92A C92 H92B 109.5
C90 C92 H92C 109.5
H92A C92 H92C 109.5
H92B C92 H92C 109.5

loop_
_geom_bond_atom_site_label_1
_geom_bond_atom_site_label_2
_geom_bond_distance
Ru1 C1 1.824(7)
Ru1 O1 2.232(4)
Ru1 P2 2.3321(19)
Ru1 P1 2.3555(18)
Ru1 Cl2 2.3729(17)
Ru1 Cl1 2.3925(17)
Ru2 C51 1.824(7)
Ru2 O51 2.225(4)
Ru2 P52 2.3353(18)
Ru2 P51 2.3432(19)
Ru2 Cl52 2.3654(17)
Ru2 Cl51 2.3918(17)
P1 C17 1.821(7)
P1 C34 1.850(7)
P1 C31 1.851(6)
P2 C29 1.834(7)
P2 C37 1.858(7)
P2 C40 1.862(8)
P51 C79 1.848(7)
P51 C81 1.853(7)
P51 C84 1.858(7)
P52 C67 1.822(6)
P52 C87 1.853(7)
P52 C90 1.857(7)
O1 C16 1.400(8)
O1 C30 1.412(8)
O51 C66 1.405(7)
O51 C80 1.408(7)
C1 C2 1.272(9)
C2 C3 1.357(9)
C3 C4 1.474(9)
C3 C10 1.476(9)
C4 C9 1.383(9)
C4 C5 1.400(10)
C5 C6 1.370(10)
C5 H5 0.9500
C6 C7 1.388(10)
C6 H6 0.9500
C7 C8 1.378(11)
C7 H7 0.9500
C8 C9 1.383(10)
C8 H8 0.9500
C9 H9 0.9500
C10 C11 1.367(9)
C10 C15 1.393(9)
C11 C12 1.383(10)
C11 H11 0.9500
C12 C13 1.363(11)
C12 H12 0.9500
C13 C14 1.370(11)
C13 H13 0.9500
C14 C15 1.380(10)
C14 H14 0.9500
C15 H15 0.9500
C16 C21 1.389(9)
C16 C17 1.399(10)
C17 C18 1.383(9)
C18 C19 1.371(10)
C18 H18 0.9500
C19 C20 1.368(10)
C19 H19 0.9500
C20 C21 1.376(10)
C20 H20 0.9500
C21 C22 1.512(10)
C22 C25 1.505(10)
C22 C24 1.526(9)
C22 C23 1.538(9)
C23 H23A 0.9800
C23 H23B 0.9800
C23 H23C 0.9800
C24 H24A 0.9800
C24 H24B 0.9800
C24 H24C 0.9800
C25 C26 1.390(10)
C25 C30 1.397(9)
C26 C28 1.361(11)
C26 H26 0.9500
C27 C28 1.381(10)
C27 C29 1.396(9)
C27 H27 0.9500
C28 H28 0.9500
C29 C30 1.392(10)
C31 C33 1.505(9)
C31 C32 1.511(9)
C31 H31 1.0000
C32 H32A 0.9800
C32 H32B 0.9800
C32 H32C 0.9800
C33 H33A 0.9800
C33 H33B 0.9800
C33 H33C 0.9800
C34 C36 1.513(9)
C34 C35 1.527(9)
C34 H34 1.0000
C35 H35A 0.9800
C35 H35B 0.9800
C35 H35C 0.9800
C36 H36A 0.9800
C36 H36B 0.9800
C36 H36C 0.9800
C37 C39 1.519(9)
C37 C38 1.530(10)
C37 H37 1.0000
C38 H38A 0.9800
C38 H38B 0.9800
C38 H38C 0.9800
C39 H39A 0.9800
C39 H39B 0.9800
C39 H39C 0.9800
C40 C41 1.536(10)
C40 C42 1.541(10)
C40 H40 1.0000
C41 H41A 0.9800
C41 H41B 0.9800
C41 H41C 0.9800
C42 H42A 0.9800
C42 H42B 0.9800
C42 H42C 0.9800
C51 C52 1.271(9)
C52 C53 1.353(9)
C53 C54 1.468(9)
C53 C60 1.483(9)
C54 C55 1.373(9)
C54 C59 1.402(9)
C55 C56 1.379(10)
C55 H55 0.9500
C56 C57 1.386(10)
C56 H56 0.9500
C57 C58 1.380(10)
C57 H57 0.9500
C58 C59 1.366(10)
C58 H58 0.9500
C59 H59 0.9500
C60 C65 1.360(9)
C60 C61 1.370(10)
C61 C62 1.362(10)
C61 H61 0.9500
C62 C63 1.380(11)
C62 H62 0.9500
C63 C64 1.370(12)
C63 H63 0.9500
C64 C65 1.357(11)
C64 H64 0.9500
C65 H65 0.9500
C66 C71 1.380(9)
C66 C67 1.400(9)
C67 C68 1.388(9)
C68 C69 1.361(9)
C68 H68 0.9500
C69 C70 1.382(10)
C69 H69 0.9500
C70 C71 1.400(9)
C70 H70 0.9500
C71 C72 1.501(9)
C72 C75 1.504(9)
C72 C74 1.527(9)
C72 C73 1.547(9)
C73 H73A 0.9800
C73 H73B 0.9800
C73 H73C 0.9800
C74 H74A 0.9800
C74 H74B 0.9800
C74 H74C 0.9800
C75 C80 1.387(9)
C75 C76 1.401(10)
C76 C77 1.371(10)
C76 H76 0.9500
C77 C78 1.373(10)
C77 H77 0.9500
C78 C79 1.389(10)
C78 H78 0.9500
C79 C80 1.389(9)
C81 C83 1.504(10)
C81 C82 1.515(10)
C81 H81 1.0000
C82 H82A 0.9800
C82 H82B 0.9800
C82 H82C 0.9800
C83 H83A 0.9800
C83 H83B 0.9800
C83 H83C 0.9800
C84 C86 1.523(10)
C84 C85 1.538(10)
C84 H84 1.0000
C85 H85A 0.9800
C85 H85B 0.9800
C85 H85C 0.9800
C86 H86A 0.9800
C86 H86B 0.9800
C86 H86C 0.9800
C87 C89 1.512(9)
C87 C88 1.519(9)
C87 H87 1.0000
C88 H88A 0.9800
C88 H88B 0.9800
C88 H88C 0.9800
C89 H89A 0.9800
C89 H89B 0.9800
C89 H89C 0.9800
C90 C92 1.516(9)
C90 C91 1.518(9)
C90 H90 1.0000
C91 H91A 0.9800
C91 H91B 0.9800
C91 H91C 0.9800
C92 H92A 0.9800
C92 H92B 0.9800
C92 H92C 0.9800
